data_2200742
loop_
_publ_author_name
'Grossie, David A.'
'Turnbull, Kenneth'
'Krein, Douglas M.'

_publ_section_title
;
 3-(2-Bromophenyl)-4-(triisopropylsilyl)sydnone
;
_journal_issue 10
_journal_name_full 'Acta Crystallographica Section E'
_journal_page_first o985
_journal_page_last o987
_journal_paper_doi 10.1107/S160053680101563X
_journal_volume 57
_journal_year 2001
_chemical_formula_iupac 'C17 H25 Br N2 O2 Si'
_chemical_formula_moiety 'C17 H25 Br N2 O2 Si'
_chemical_formula_sum 'C17 H25 Br N2 O2 Si'
_chemical_formula_weight 397.39
_chemical_name_common 3-(2'-Bromophenyl)-4-(tri-iso-propylsilyl)-sydnone
_chemical_name_systematic
;
3-(2-Bromophenyl)-4-(triisopropylsilyl)sydnone
;
_space_group_IT_number 14
_symmetry_cell_setting monoclinic
_symmetry_space_group_name_Hall '-P 2yn'
_symmetry_space_group_name_H-M 'P 1 21/n 1'
_cell_angle_alpha 90.00
_cell_angle_beta 91.820(12)
_cell_angle_gamma 90.00
_cell_formula_units_Z 4
_cell_length_a 11.7560(18)
_cell_length_b 12.772(2)
_cell_length_c 12.8527(18)
_cell_measurement_reflns_used 25
_cell_measurement_temperature 296(2)
_cell_measurement_theta_max 12.93
_cell_measurement_theta_min 3.16
_cell_volume 1928.8(5)
_computing_cell_refinement 'CAD-4 Software'
_computing_data_collection 'CAD-4 Software (Enraf-Nonius, 1989)'
_computing_data_reduction 'XCAD (McArdle, 1995)'
_computing_molecular_graphics 'ORTEX (McArdle, 1995)'
_computing_publication_material 'OSCAIL (McArdle, 1995)'
_computing_structure_refinement 'SHELXL97 (Sheldrick, 1997)'
_computing_structure_solution 'SHELXS97 (Sheldrick, 1990)'
_diffrn_ambient_temperature 296(2)
_diffrn_measured_fraction_theta_full 1.000
_diffrn_measured_fraction_theta_max 1.000
_diffrn_measurement_device 'Enraf-Nonius CAD-4'
_diffrn_measurement_method \w/2\q
_diffrn_radiation_monochromator graphite
_diffrn_radiation_source 'fine-focus sealed tube'
_diffrn_radiation_type MoK\a
_diffrn_radiation_wavelength .71069
_diffrn_reflns_av_R_equivalents .0124
_diffrn_reflns_av_sigmaI/netI .1289
_diffrn_reflns_limit_h_max 16
_diffrn_reflns_limit_h_min -16
_diffrn_reflns_limit_k_max 17
_diffrn_reflns_limit_k_min 0
_diffrn_reflns_limit_l_max 18
_diffrn_reflns_limit_l_min 0
_diffrn_reflns_number 6088
_diffrn_reflns_theta_full 29.97
_diffrn_reflns_theta_max 29.97
_diffrn_reflns_theta_min 2.25
_diffrn_standards_decay_% <0.1
_diffrn_standards_interval_count 120
_diffrn_standards_number 3
_exptl_absorpt_coefficient_mu 2.2030
_exptl_absorpt_correction_T_max .5910
_exptl_absorpt_correction_T_min .4766
_exptl_absorpt_correction_type analytical
_exptl_absorpt_process_details '(Alcock, 1970)'
_exptl_crystal_colour colorless
_exptl_crystal_density_diffrn 1.368
_exptl_crystal_density_method 'not measured'
_exptl_crystal_description 'rectangular solid with sharp bounding edges'
_exptl_crystal_F_000 824
_exptl_crystal_size_max .35
_exptl_crystal_size_mid .30
_exptl_crystal_size_min .25
_refine_diff_density_max .406
_refine_diff_density_min -.402
_refine_ls_extinction_method none
_refine_ls_goodness_of_fit_ref .755
_refine_ls_hydrogen_treatment constr
_refine_ls_matrix_type full
_refine_ls_number_parameters 214
_refine_ls_number_reflns 5605
_refine_ls_number_restraints 0
_refine_ls_restrained_S_all .755
_refine_ls_R_factor_all .1481
_refine_ls_R_factor_gt .0422
_refine_ls_shift/su_max .001
_refine_ls_shift/su_mean .0005
_refine_ls_structure_factor_coef Fsqd
_refine_ls_weighting_details 'calc w = 1/[\s^2^(Fo^2^)+(0.0615P)^2^] where P = (Fo^2^+2Fc^2^)/3'
_refine_ls_weighting_scheme calc
_refine_ls_wR_factor_ref .1200
_reflns_number_gt 2262
_reflns_number_total 5605
_reflns_threshold_expression I<2\s(I)
_cod_data_source_file om6056.cif
_cod_data_source_block I
_cod_original_sg_symbol_Hall -P_2yn
_cod_original_sg_symbol_H-M 'P 21/n'
_cod_database_code 2200742
_cod_database_fobs_code 2200742

loop_
_symmetry_equiv_pos_as_xyz
'x, y, z'
'x+1/2, -y+1/2, z+1/2'
'-x, -y, -z'
'-x-1/2, y-1/2, -z-1/2'

loop_
_atom_site_label
_atom_site_fract_x
_atom_site_fract_y
_atom_site_fract_z
_atom_site_U_iso_or_equiv
_atom_site_adp_type
_atom_site_calc_flag
_atom_site_refinement_flags
_atom_site_occupancy
_atom_site_disorder_assembly
_atom_site_disorder_group
_atom_site_type_symbol
Br1 -.07650(3) .58368(3) .23990(3) .07333(14) Uani d . 1 . . Br
Si1 .25799(6) .70689(6) .07415(6) .04265(18) Uani d . 1 . . Si
O1 .22264(19) .68413(17) .38982(16) .0652(6) Uani d . 1 . . O
O5 .37655(19) .62431(19) .30698(18) .0728(6) Uani d . 1 . . O
N2 .1204(2) .7300(2) .36492(18) .0599(6) Uani d . 1 . . N
N3 .12206(19) .74113(16) .26418(16) .0462(5) Uani d . 1 . . N
C4 .2160(2) .70632(19) .2156(2) .0447(6) Uani d . 1 . . C
C5 .2852(3) .6668(2) .2991(2) .0547(7) Uani d . 1 . . C
C11 .0198(2) .7865(2) .2175(2) .0468(6) Uani d . 1 . . C
C12 -.0755(2) .7262(2) .1995(2) .0525(7) Uani d . 1 . . C
C13 -.1705(3) .7695(3) .1510(2) .0679(9) Uani d . 1 . . C
C14 -.1686(3) .8740(3) .1235(3) .0737(9) Uani d . 1 . . C
C15 -.0751(3) .9348(3) .1442(3) .0721(9) Uani d . 1 . . C
C16 .0216(3) .8919(2) .1913(2) .0570(7) Uani d . 1 . . C
C21 .1335(2) .7403(2) -.0168(2) .0454(6) Uani d . 1 . . C
C22 .0447(3) .6541(2) -.0312(2) .0639(8) Uani d . 1 . . C
C23 .1714(3) .7760(3) -.1233(2) .0671(9) Uani d . 1 . . C
C31 .3208(2) .5731(2) .0536(2) .0559(7) Uani d . 1 . . C
C32 .2431(3) .4818(2) .0820(3) .0795(10) Uani d . 1 . . C
C33 .3636(3) .5588(3) -.0571(3) .0812(11) Uani d . 1 . . C
C41 .3714(2) .8097(2) .0597(2) .0573(7) Uani d . 1 . . C
C42 .3282(3) .9202(2) .0825(3) .0814(11) Uani d . 1 . . C
C43 .4818(3) .7881(3) .1225(3) .0903(12) Uani d . 1 . . C
H13 -.2349 .7290 .1370 .102 Uiso calc R 1 . . H
H14 -.2323 .9035 .0902 .111 Uiso calc R 1 . . H
H15 -.0764 1.0054 .1265 .108 Uiso calc R 1 . . H
H16 .0859 .9326 .2051 .085 Uiso calc R 1 . . H
H21 .0947 .8000 .0142 .068 Uiso calc R 1 . . H
H22A -.0227 .6825 -.0645 .096 Uiso calc R 1 . . H
H22B .0263 .6261 .0355 .096 Uiso calc R 1 . . H
H22C .0745 .5993 -.0736 .096 Uiso calc R 1 . . H
H23A .2071 .7188 -.1579 .101 Uiso calc R 1 . . H
H23B .2246 .8327 -.1150 .101 Uiso calc R 1 . . H
H23C .1064 .7992 -.1642 .101 Uiso calc R 1 . . H
H31 .3879 .5684 .1005 .084 Uiso calc R 1 . . H
H32A .1760 .4828 .0375 .119 Uiso calc R 1 . . H
H32B .2218 .4887 .1532 .119 Uiso calc R 1 . . H
H32C .2828 .4169 .0732 .119 Uiso calc R 1 . . H
H33A .4020 .4927 -.0620 .122 Uiso calc R 1 . . H
H33B .4155 .6143 -.0726 .122 Uiso calc R 1 . . H
H33C .3002 .5604 -.1060 .122 Uiso calc R 1 . . H
H41 .3914 .8092 -.0137 .086 Uiso calc R 1 . . H
H42A .3118 .9259 .1550 .122 Uiso calc R 1 . . H
H42B .2602 .9336 .0413 .122 Uiso calc R 1 . . H
H42C .3854 .9705 .0656 .122 Uiso calc R 1 . . H
H43A .5350 .8437 .1114 .135 Uiso calc R 1 . . H
H43B .5138 .7230 .1004 .135 Uiso calc R 1 . . H
H43C .4658 .7841 .1952 .135 Uiso calc R 1 . . H

loop_
_atom_site_aniso_label
_atom_site_aniso_U_11
_atom_site_aniso_U_22
_atom_site_aniso_U_33
_atom_site_aniso_U_12
_atom_site_aniso_U_13
_atom_site_aniso_U_23
Br1 .0800(3) .0556(2) .0850(3) -.01240(17) .01275(19) -.00641(17)
Si1 .0396(4) .0421(4) .0460(4) .0025(3) -.0021(3) -.0014(3)
O1 .0803(15) .0651(13) .0495(12) .0012(11) -.0089(11) .0052(10)
O5 .0659(14) .0733(14) .0778(16) .0144(12) -.0199(12) .0052(12)
N2 .0718(18) .0617(16) .0462(14) .0018(13) -.0001(12) .0025(12)
N3 .0525(13) .0428(12) .0429(13) -.0019(10) -.0020(10) -.0038(10)
C4 .0459(15) .0400(13) .0478(15) .0053(12) -.0060(12) -.0048(12)
C5 .0639(19) .0469(15) .0527(18) -.0014(15) -.0090(15) .0049(13)
C11 .0470(15) .0521(16) .0413(14) .0071(13) .0027(12) -.0046(12)
C12 .0559(18) .0512(17) .0503(16) -.0011(13) .0012(13) -.0093(13)
C13 .0552(19) .086(2) .062(2) .0013(17) -.0016(16) -.0136(18)
C14 .068(2) .086(2) .065(2) .022(2) -.0097(17) .0054(19)
C15 .084(3) .060(2) .073(2) .0211(18) .0025(18) .0032(16)
C16 .0582(18) .0510(17) .0618(18) .0044(14) .0044(15) -.0018(14)
C21 .0399(14) .0501(15) .0462(15) .0046(12) -.0006(12) -.0046(12)
C22 .0549(18) .072(2) .0636(19) -.0063(15) -.0116(15) -.0099(16)
C23 .066(2) .083(2) .0520(18) .0058(18) -.0049(15) .0096(16)
C31 .0518(17) .0504(16) .0652(19) .0138(13) -.0033(14) -.0056(13)
C32 .096(3) .0442(18) .098(3) .0035(17) -.002(2) .0012(17)
C33 .087(3) .082(3) .076(2) .028(2) .013(2) -.0188(18)
C41 .0505(16) .0574(18) .0640(19) -.0076(13) .0021(14) .0016(14)
C42 .082(2) .0521(19) .110(3) -.0134(18) -.004(2) -.0034(19)
C43 .057(2) .100(3) .113(3) -.016(2) -.020(2) .015(2)

loop_
_atom_type_symbol
_atom_type_description
_atom_type_scat_dispersion_real
_atom_type_scat_dispersion_imag
_atom_type_scat_source
C C .0033 .0016 'International Tables Vol C Tables 4.2.6.8 and 6.1.1.4'
H H .0000 .0000 'International Tables Vol C Tables 4.2.6.8 and 6.1.1.4'
N N .0061 .0033 'International Tables Vol C Tables 4.2.6.8 and 6.1.1.4'
O O .0106 .0060 'International Tables Vol C Tables 4.2.6.8 and 6.1.1.4'
Si Si .0817 .0704 'International Tables Vol C Tables 4.2.6.8 and 6.1.1.4'
Br Br -.2901 2.4595 'International Tables Vol C Tables 4.2.6.8 and 6.1.1.4'

loop_
_geom_angle_atom_site_label_1
_geom_angle_atom_site_label_2
_geom_angle_atom_site_label_3
_geom_angle
_geom_angle_publ_flag
C31 Si1 C41 109.68(13) yes
C31 Si1 C21 114.63(13) yes
C41 Si1 C21 108.53(13) yes
C31 Si1 C4 104.23(13) yes
C41 Si1 C4 107.65(13) yes
C21 Si1 C4 111.88(12) yes
N2 O1 C5 110.5(2) yes
N3 N2 O1 103.8(2) yes
N2 N3 C4 117.3(2) yes
N2 N3 C11 114.6(2) yes
C4 N3 C11 128.0(2) yes
N3 C4 C5 102.9(2) yes
N3 C4 Si1 132.69(19) yes
C5 C4 Si1 124.4(2) yes
O5 C5 O1 119.1(3) yes
O5 C5 C4 135.4(3) yes
O1 C5 C4 105.5(2) yes
C12 C11 C16 121.4(3) yes
C12 C11 N3 120.6(2) yes
C16 C11 N3 118.0(3) yes
C11 C12 C13 119.8(3) yes
C11 C12 Br1 120.3(2) yes
C13 C12 Br1 119.9(2) yes
C12 C13 C14 119.0(3) yes
C12 C13 H13 120.5 no
C14 C13 H13 120.5 no
C15 C14 C13 121.3(3) yes
C15 C14 H14 119.4 no
C13 C14 H14 119.4 no
C14 C15 C16 120.3(3) yes
C14 C15 H15 119.8 no
C16 C15 H15 119.8 no
C15 C16 C11 118.1(3) yes
C15 C16 H16 120.9 no
C11 C16 H16 120.9 no
C23 C21 C22 109.0(2) yes
C23 C21 Si1 112.35(19) yes
C22 C21 Si1 115.16(19) yes
C23 C21 H21 106.6 no
C22 C21 H21 106.6 no
Si1 C21 H21 106.6 no
C21 C22 H22A 109.5 no
C21 C22 H22B 109.5 no
H22A C22 H22B 109.5 no
C21 C22 H22C 109.5 no
H22A C22 H22C 109.5 no
H22B C22 H22C 109.5 no
C21 C23 H23A 109.5 no
C21 C23 H23B 109.5 no
H23A C23 H23B 109.5 no
C21 C23 H23C 109.5 no
H23A C23 H23C 109.5 no
H23B C23 H23C 109.5 no
C32 C31 C33 110.2(3) yes
C32 C31 Si1 114.7(2) yes
C33 C31 Si1 112.3(2) yes
C32 C31 H31 106.3 no
C33 C31 H31 106.3 no
Si1 C31 H31 106.3 no
C31 C32 H32A 109.5 no
C31 C32 H32B 109.5 no
H32A C32 H32B 109.5 no
C31 C32 H32C 109.5 no
H32A C32 H32C 109.5 no
H32B C32 H32C 109.5 no
C31 C33 H33A 109.5 no
C31 C33 H33B 109.5 no
H33A C33 H33B 109.5 no
C31 C33 H33C 109.5 no
H33A C33 H33C 109.5 no
H33B C33 H33C 109.5 no
C43 C41 C42 110.2(3) yes
C43 C41 Si1 114.4(2) yes
C42 C41 Si1 112.5(2) yes
C43 C41 H41 106.4 no
C42 C41 H41 106.4 no
Si1 C41 H41 106.4 no
C41 C42 H42A 109.5 no
C41 C42 H42B 109.5 no
H42A C42 H42B 109.5 no
C41 C42 H42C 109.5 no
H42A C42 H42C 109.5 no
H42B C42 H42C 109.5 no
C41 C43 H43A 109.5 no
C41 C43 H43B 109.5 no
H43A C43 H43B 109.5 no
C41 C43 H43C 109.5 no
H43A C43 H43C 109.5 no
H43B C43 H43C 109.5 no

loop_
_geom_bond_atom_site_label_1
_geom_bond_atom_site_label_2
_geom_bond_site_symmetry_2
_geom_bond_distance
_geom_bond_publ_flag
Br1 C12 . 1.893(3) yes
Si1 C31 . 1.883(3) yes
Si1 C41 . 1.884(3) yes
Si1 C21 . 1.892(3) yes
Si1 C4 . 1.899(3) yes
O1 N2 . 1.366(3) yes
O1 C5 . 1.415(4) yes
O5 C5 . 1.205(3) yes
N3 N2 . 1.303(3) yes
N3 C4 . 1.360(3) yes
N3 C11 . 1.448(3) yes
C4 C5 . 1.419(4) yes
C11 C12 . 1.372(4) yes
C11 C16 . 1.388(4) yes
C12 C13 . 1.378(4) yes
C13 C14 . 1.380(5) yes
C13 H13 . .9300 no
C14 C15 . 1.365(5) yes
C14 H14 . .9300 no
C15 C16 . 1.384(5) yes
C15 H15 . .9300 no
C16 H16 . .9300 no
C21 C23 . 1.523(4) yes
C21 C22 . 1.525(4) yes
C21 H21 . .9800 no
C22 H22A . .9599 no
C22 H22B . .9599 no
C22 H22C . .9599 no
C23 H23A . .9599 no
C23 H23B . .9599 no
C23 H23C . .9599 no
C31 C32 . 1.532(4) yes
C31 C33 . 1.536(4) yes
C31 H31 . .9800 no
C32 H32A . .9599 no
C32 H32B . .9599 no
C32 H32C . .9599 no
C33 H33A . .9599 no
C33 H33B . .9599 no
C33 H33C . .9599 no
C41 C43 . 1.531(4) yes
C41 C42 . 1.532(4) yes
C41 H41 . .9800 no
C42 H42A . .9599 no
C42 H42B . .9599 no
C42 H42C . .9599 no
C43 H43A . .9599 no
C43 H43B . .9599 no
C43 H43C . .9599 no

loop_
_geom_torsion_atom_site_label_1
_geom_torsion_atom_site_label_2
_geom_torsion_atom_site_label_3
_geom_torsion_atom_site_label_4
_geom_torsion
_geom_torsion_publ_flag
C31 Si1 C4 N3 -137.1(3) yes
C41 Si1 C4 N3 106.5(3) yes
C21 Si1 C4 N3 -12.7(3) yes
C31 Si1 C4 C5 44.2(3) yes
C41 Si1 C4 C5 -72.2(3) yes
C21 Si1 C4 C5 168.6(2) yes
C31 Si1 C21 C23 -80.4(2) yes
C41 Si1 C21 C23 42.6(2) yes
C4 Si1 C21 C23 161.2(2) yes
C31 Si1 C21 C22 45.2(3) yes
C41 Si1 C21 C22 168.2(2) yes
C4 Si1 C21 C22 -73.2(2) yes
C41 Si1 C31 C32 169.7(2) yes
C21 Si1 C31 C32 -67.9(3) yes
C4 Si1 C31 C32 54.7(3) yes
C41 Si1 C31 C33 -63.4(3) yes
C21 Si1 C31 C33 59.0(3) yes
C4 Si1 C31 C33 -178.4(2) yes
C31 Si1 C41 C43 -49.4(3) yes
C21 Si1 C41 C43 -175.3(2) yes
C4 Si1 C41 C43 63.4(3) yes
C31 Si1 C41 C42 -176.2(2) yes
C21 Si1 C41 C42 57.8(3) yes
C4 Si1 C41 C42 -63.4(3) yes
N2 O1 C5 O5 -178.1(3) yes
N2 O1 C5 C4 .8(3) yes
C5 O1 N2 N3 -.9(3) yes
C4 N3 N2 O1 .6(3) yes
C11 N3 N2 O1 178.5(2) yes
N2 N3 C4 C5 -.1(3) yes
C11 N3 C4 C5 -177.6(2) yes
N2 N3 C4 Si1 -179.0(2) yes
C11 N3 C4 Si1 3.5(4) yes
N2 N3 C11 C12 -79.4(3) yes
C4 N3 C11 C12 98.1(3) yes
N2 N3 C11 C16 100.9(3) yes
C4 N3 C11 C16 -81.5(3) yes
N3 C4 C5 O5 178.2(3) yes
Si1 C4 C5 O5 -2.7(5) yes
N3 C4 C5 O1 -.4(3) yes
Si1 C4 C5 O1 178.62(18) yes
C16 C11 C12 C13 2.4(4) yes
N3 C11 C12 C13 -177.2(3) yes
C16 C11 C12 Br1 -178.1(2) yes
N3 C11 C12 Br1 2.2(4) yes
C11 C12 C13 C14 -1.5(4) yes
Br1 C12 C13 C14 179.1(2) yes
C12 C13 C14 C15 -.5(5) yes
C13 C14 C15 C16 1.6(5) yes
C14 C15 C16 C11 -.7(5) yes
C12 C11 C16 C15 -1.3(4) yes
N3 C11 C16 C15 178.3(3) yes

loop_
_cod_related_entry_id
_cod_related_entry_database
_cod_related_entry_code
1 ChemSpider 9254975
